data_4064384
loop_
_publ_author_name
'Tan, Xing'
'Li, Bin'
'Xu, Shansheng'
'Song, Haibin'
'Wang, Baiquan'

_publ_section_title
;
 Trinuclear and Tetranuclear Ruthenium Carbonyl Clusters Derived from
 Indenylphosphines: Cleavage of C&#x2212;H and C&#x2212;P Bonds
;
_journal_issue 8
_journal_name_full Organometallics
_journal_page_first 2308
_journal_paper_doi 10.1021/om200072g
_journal_volume 30
_journal_year 2011
_chemical_formula_moiety 'C28 H15 O11 P Ru4'
_chemical_formula_sum 'C28 H15 O11 P Ru4'
_chemical_formula_weight 962.65
_chemical_name_systematic
; 
 ? 
;
_space_group_IT_number 14
_symmetry_cell_setting monoclinic
_symmetry_space_group_name_Hall '-P 2ybc'
_symmetry_space_group_name_H-M 'P 1 21/c 1'
_atom_sites_solution_hydrogens geom
_atom_sites_solution_primary direct
_atom_sites_solution_secondary difmap
_audit_creation_method SHELXL-97
_cell_angle_alpha 90.00
_cell_angle_beta 104.427(5)
_cell_angle_gamma 90.00
_cell_formula_units_Z 4
_cell_length_a 10.2070(10)
_cell_length_b 15.6790(14)
_cell_length_c 19.527(2)
_cell_measurement_reflns_used 17477
_cell_measurement_temperature 113(2)
_cell_measurement_theta_max 37.80
_cell_measurement_theta_min 1.30
_cell_volume 3026.5(5)
_computing_cell_refinement 'CrystalClear-SM Expert 2.0 r2'
_computing_data_collection 'CrystalClear-SM Expert 2.0 r2 (Rigaku, 2009)'
_computing_data_reduction 'CrystalClear-SM Expert 2.0 r2'
_computing_molecular_graphics 'CrystalStructure 4.0'
_computing_publication_material 'CrystalStructure 4.0 (Rigaku, 2009)'
_computing_structure_refinement 'SHELXL-97 (Sheldrick, 1997)'
_computing_structure_solution 'SHELXS-97 (Sheldrick, 1990)'
_diffrn_ambient_temperature 113(2)
_diffrn_measured_fraction_theta_full 0.998
_diffrn_measured_fraction_theta_max 0.959
_diffrn_measurement_device_type 'Rigaku Saturn724 CCD camera'
_diffrn_measurement_method \w
_diffrn_radiation_monochromator multilayer
_diffrn_radiation_source 'rotating anode'
_diffrn_radiation_type MoK\a
_diffrn_radiation_wavelength 0.71075
_diffrn_reflns_av_R_equivalents 0.0414
_diffrn_reflns_av_sigmaI/netI 0.0397
_diffrn_reflns_limit_h_max 17
_diffrn_reflns_limit_h_min -17
_diffrn_reflns_limit_k_max 27
_diffrn_reflns_limit_k_min -26
_diffrn_reflns_limit_l_max 33
_diffrn_reflns_limit_l_min -30
_diffrn_reflns_number 60815
_diffrn_reflns_theta_full 25.00
_diffrn_reflns_theta_max 37.83
_diffrn_reflns_theta_min 1.69
_diffrn_standards_decay_% 0
_diffrn_standards_interval_count 0
_diffrn_standards_interval_time 0
_diffrn_standards_number 0
_exptl_absorpt_coefficient_mu 2.070
_exptl_absorpt_correction_T_max 0.7330
_exptl_absorpt_correction_T_min 0.6588
_exptl_absorpt_correction_type multi-scan
_exptl_absorpt_process_details CrystalClear
_exptl_crystal_colour red
_exptl_crystal_density_diffrn 2.113
_exptl_crystal_density_method 'not measured'
_exptl_crystal_description prism
_exptl_crystal_F_000 1848
_exptl_crystal_size_max 0.22
_exptl_crystal_size_mid 0.18
_exptl_crystal_size_min 0.16
_refine_diff_density_max 0.816
_refine_diff_density_min -1.790
_refine_diff_density_rms 0.163
_refine_ls_extinction_method none
_refine_ls_goodness_of_fit_ref 1.132
_refine_ls_hydrogen_treatment constr
_refine_ls_matrix_type full
_refine_ls_number_parameters 399
_refine_ls_number_reflns 15633
_refine_ls_number_restraints 0
_refine_ls_restrained_S_all 1.132
_refine_ls_R_factor_all 0.0385
_refine_ls_R_factor_gt 0.0326
_refine_ls_shift/su_max 0.003
_refine_ls_shift/su_mean 0.000
_refine_ls_structure_factor_coef Fsqd
_refine_ls_weighting_details 'calc w=1/[\s^2^(Fo^2^)+(0.0301P)^2^+0.0000P] where P=(Fo^2^+2Fc^2^)/3'
_refine_ls_weighting_scheme calc
_refine_ls_wR_factor_gt 0.0695
_refine_ls_wR_factor_ref 0.0726
_reflns_number_gt 14074
_reflns_number_total 15633
_reflns_threshold_expression >2sigma(I)
_cod_data_source_file om200072g_si_001.cif
_cod_data_source_block m100419d
_cod_database_code 4064384

loop_
_symmetry_equiv_pos_as_xyz
'x, y, z'
'-x, y+1/2, -z+1/2'
'-x, -y, -z'
'x, -y-1/2, z-1/2'

loop_
_atom_site_label
_atom_site_type_symbol
_atom_site_fract_x
_atom_site_fract_y
_atom_site_fract_z
_atom_site_U_iso_or_equiv
_atom_site_adp_type
_atom_site_occupancy
_atom_site_symmetry_multiplicity
_atom_site_calc_flag
_atom_site_refinement_flags
Ru1 Ru 0.187568(13) 0.616939(8) 0.260225(7) 0.01139(3) Uani 1 1 d .
Ru2 Ru -0.054339(13) 0.587922(8) 0.146308(7) 0.01265(3) Uani 1 1 d .
Ru3 Ru -0.068988(13) 0.689001(8) 0.262892(7) 0.01188(3) Uani 1 1 d .
Ru4 Ru 0.076731(14) 0.719109(8) 0.079676(7) 0.01303(3) Uani 1 1 d .
P1 P -0.07191(4) 0.73773(3) 0.15070(2) 0.01253(7) Uani 1 1 d .
O1 O 0.16804(16) 0.42515(9) 0.25687(8) 0.0255(3) Uani 1 1 d .
O2 O 0.20213(16) 0.62735(11) 0.41605(8) 0.0274(3) Uani 1 1 d .
O3 O 0.09930(15) 0.46624(9) 0.07208(8) 0.0243(3) Uani 1 1 d .
O4 O -0.30340(17) 0.58138(11) 0.02389(9) 0.0359(4) Uani 1 1 d .
O5 O -0.16103(17) 0.45378(10) 0.23181(9) 0.0315(4) Uani 1 1 d .
O6 O -0.34050(15) 0.76765(10) 0.26272(8) 0.0253(3) Uani 1 1 d .
O7 O 0.05964(15) 0.82886(9) 0.36341(8) 0.0239(3) Uani 1 1 d .
O8 O -0.10046(17) 0.55728(10) 0.37475(9) 0.0318(4) Uani 1 1 d .
O9 O 0.24470(17) 0.61124(10) 0.00158(8) 0.0283(3) Uani 1 1 d .
O10 O -0.15433(16) 0.74227(12) -0.05488(8) 0.0323(4) Uani 1 1 d .
O11 O 0.20212(17) 0.89296(9) 0.07373(9) 0.0285(3) Uani 1 1 d .
C1 C 0.16887(18) 0.49801(11) 0.25844(9) 0.0168(3) Uani 1 1 d .
C2 C 0.18394(19) 0.62285(11) 0.35601(10) 0.0174(3) Uani 1 1 d .
C3 C 0.04300(19) 0.51323(11) 0.09882(10) 0.0175(3) Uani 1 1 d .
C4 C -0.2096(2) 0.58384(12) 0.06972(11) 0.0230(4) Uani 1 1 d .
C5 C -0.1201(2) 0.50689(12) 0.20244(11) 0.0206(3) Uani 1 1 d .
C6 C -0.24166(19) 0.73699(11) 0.26003(10) 0.0174(3) Uani 1 1 d .
C7 C 0.01123(18) 0.77622(11) 0.32591(9) 0.0162(3) Uani 1 1 d .
C8 C -0.08854(19) 0.60453(12) 0.33294(11) 0.0191(3) Uani 1 1 d .
C9 C 0.1812(2) 0.65172(12) 0.02873(10) 0.0185(3) Uani 1 1 d .
C10 C -0.0713(2) 0.73408(13) -0.00475(10) 0.0206(3) Uani 1 1 d .
C11 C 0.15416(19) 0.82788(12) 0.07400(10) 0.0185(3) Uani 1 1 d .
C12 C 0.26361(17) 0.74455(11) 0.23477(9) 0.0147(3) Uani 1 1 d .
H12 H 0.2196 0.7957 0.2426 0.018 Uiso 1 1 calc R
C13 C 0.22974(17) 0.69507(10) 0.17110(9) 0.0140(3) Uani 1 1 d .
C14 C 0.31529(18) 0.62066(11) 0.18538(9) 0.0152(3) Uani 1 1 d .
H14 H 0.3126 0.5745 0.1536 0.018 Uiso 1 1 calc R
C15 C 0.40549(17) 0.62662(11) 0.25494(10) 0.0158(3) Uani 1 1 d .
C16 C 0.37502(18) 0.70499(11) 0.28549(9) 0.0159(3) Uani 1 1 d .
C17 C 0.45009(19) 0.73046(12) 0.35468(10) 0.0191(3) Uani 1 1 d .
C18 C 0.54773(19) 0.67551(14) 0.38900(10) 0.0225(4) Uani 1 1 d .
H18 H 0.5999 0.6907 0.4348 0.027 Uiso 1 1 calc R
C19 C 0.57557(19) 0.59674(14) 0.35996(11) 0.0239(4) Uani 1 1 d .
H19 H 0.6440 0.5611 0.3874 0.029 Uiso 1 1 calc R
C20 C 0.50784(18) 0.56999(12) 0.29395(10) 0.0198(3) Uani 1 1 d .
C21 C 0.4213(2) 0.81383(14) 0.38493(12) 0.0282(4) Uani 1 1 d .
H21A H 0.4808 0.8206 0.4325 0.042 Uiso 1 1 calc R
H21B H 0.3267 0.8152 0.3876 0.042 Uiso 1 1 calc R
H21C H 0.4375 0.8604 0.3546 0.042 Uiso 1 1 calc R
C22 C 0.5333(2) 0.48667(14) 0.26255(13) 0.0301(5) Uani 1 1 d .
H22A H 0.6094 0.4577 0.2947 0.045 Uiso 1 1 calc R
H22B H 0.5550 0.4967 0.2171 0.045 Uiso 1 1 calc R
H22C H 0.4523 0.4509 0.2553 0.045 Uiso 1 1 calc R
C23 C -0.22744(18) 0.79380(11) 0.10818(9) 0.0162(3) Uani 1 1 d .
C24 C -0.3556(2) 0.75989(13) 0.10435(11) 0.0227(4) Uani 1 1 d .
H24 H -0.3636 0.7028 0.1191 0.027 Uiso 1 1 calc R
C25 C -0.4711(2) 0.80829(16) 0.07935(12) 0.0304(5) Uani 1 1 d .
H25 H -0.5576 0.7844 0.0771 0.036 Uiso 1 1 calc R
C26 C -0.4604(3) 0.89133(15) 0.05757(12) 0.0341(5) Uani 1 1 d .
H26 H -0.5396 0.9249 0.0414 0.041 Uiso 1 1 calc R
C27 C -0.3359(3) 0.92531(14) 0.05923(11) 0.0318(5) Uani 1 1 d .
H27 H -0.3292 0.9823 0.0439 0.038 Uiso 1 1 calc R
C28 C -0.2184(2) 0.87663(12) 0.08343(10) 0.0227(4) Uani 1 1 d .
H28 H -0.1327 0.8999 0.0830 0.027 Uiso 1 1 calc R

loop_
_atom_site_aniso_label
_atom_site_aniso_U_11
_atom_site_aniso_U_22
_atom_site_aniso_U_33
_atom_site_aniso_U_23
_atom_site_aniso_U_13
_atom_site_aniso_U_12
Ru1 0.01078(5) 0.01200(5) 0.01115(6) 0.00105(4) 0.00228(4) 0.00128(4)
Ru2 0.01174(6) 0.01151(5) 0.01392(6) -0.00183(4) 0.00174(4) 0.00103(4)
Ru3 0.01242(6) 0.01149(5) 0.01253(6) 0.00074(4) 0.00459(4) 0.00161(4)
Ru4 0.01425(6) 0.01525(5) 0.00937(6) 0.00089(4) 0.00252(4) 0.00230(4)
P1 0.01357(18) 0.01221(16) 0.01155(18) 0.00030(13) 0.00264(15) 0.00222(13)
O1 0.0334(8) 0.0149(6) 0.0251(7) 0.0034(5) 0.0015(6) 0.0015(5)
O2 0.0275(8) 0.0394(9) 0.0160(7) 0.0014(6) 0.0069(6) 0.0048(6)
O3 0.0284(7) 0.0213(6) 0.0252(7) -0.0042(5) 0.0102(6) 0.0043(5)
O4 0.0237(8) 0.0384(9) 0.0364(9) -0.0125(7) -0.0100(7) 0.0081(7)
O5 0.0360(9) 0.0206(7) 0.0448(10) -0.0014(6) 0.0231(8) -0.0055(6)
O6 0.0206(7) 0.0286(7) 0.0309(8) 0.0071(6) 0.0141(6) 0.0070(5)
O7 0.0289(8) 0.0206(6) 0.0213(7) -0.0044(5) 0.0047(6) -0.0021(5)
O8 0.0284(8) 0.0304(8) 0.0388(9) 0.0164(7) 0.0126(7) 0.0010(6)
O9 0.0349(9) 0.0317(8) 0.0213(7) 0.0006(6) 0.0125(6) 0.0101(6)
O10 0.0254(8) 0.0528(11) 0.0161(7) -0.0002(7) 0.0001(6) 0.0133(7)
O11 0.0369(9) 0.0203(6) 0.0315(8) -0.0006(6) 0.0143(7) -0.0017(6)
C1 0.0170(8) 0.0174(7) 0.0156(8) 0.0014(6) 0.0032(6) 0.0013(6)
C2 0.0166(8) 0.0198(7) 0.0161(8) 0.0016(6) 0.0047(6) 0.0022(6)
C3 0.0180(8) 0.0164(7) 0.0167(8) -0.0013(6) 0.0017(6) 0.0005(6)
C4 0.0211(9) 0.0204(8) 0.0255(10) -0.0062(7) 0.0021(7) 0.0027(6)
C5 0.0187(8) 0.0169(7) 0.0278(10) -0.0038(7) 0.0084(7) -0.0003(6)
C6 0.0184(8) 0.0174(7) 0.0187(8) 0.0020(6) 0.0088(7) 0.0004(6)
C7 0.0172(8) 0.0177(7) 0.0147(8) 0.0017(6) 0.0059(6) 0.0020(6)
C8 0.0156(8) 0.0186(7) 0.0239(9) 0.0025(6) 0.0063(7) 0.0008(6)
C9 0.0215(8) 0.0198(7) 0.0140(8) 0.0018(6) 0.0039(6) 0.0013(6)
C10 0.0212(9) 0.0269(9) 0.0145(8) -0.0002(6) 0.0062(7) 0.0061(7)
C11 0.0201(8) 0.0206(8) 0.0148(8) -0.0001(6) 0.0042(6) 0.0042(6)
C12 0.0144(7) 0.0144(6) 0.0150(7) 0.0011(5) 0.0030(6) -0.0007(5)
C13 0.0152(7) 0.0149(6) 0.0126(7) 0.0020(5) 0.0048(6) 0.0008(5)
C14 0.0152(7) 0.0176(7) 0.0139(7) 0.0002(5) 0.0057(6) 0.0026(5)
C15 0.0100(7) 0.0213(7) 0.0161(8) 0.0022(6) 0.0033(6) 0.0014(5)
C16 0.0126(7) 0.0196(7) 0.0152(8) 0.0014(6) 0.0027(6) -0.0032(5)
C17 0.0150(8) 0.0269(9) 0.0143(8) 0.0008(6) 0.0014(6) -0.0058(6)
C18 0.0132(8) 0.0354(10) 0.0163(8) 0.0058(7) -0.0010(6) -0.0050(7)
C19 0.0122(8) 0.0332(10) 0.0244(10) 0.0106(8) 0.0010(7) 0.0003(7)
C20 0.0136(7) 0.0240(8) 0.0221(9) 0.0080(7) 0.0052(6) 0.0052(6)
C21 0.0289(11) 0.0304(10) 0.0219(10) -0.0057(8) 0.0001(8) -0.0062(8)
C22 0.0236(10) 0.0314(10) 0.0351(12) 0.0060(9) 0.0071(9) 0.0151(8)
C23 0.0174(8) 0.0167(7) 0.0130(7) -0.0015(5) 0.0009(6) 0.0053(6)
C24 0.0199(9) 0.0256(9) 0.0218(9) -0.0013(7) 0.0036(7) 0.0073(7)
C25 0.0189(9) 0.0423(12) 0.0267(11) -0.0023(9) -0.0004(8) 0.0123(8)
C26 0.0353(12) 0.0352(11) 0.0241(11) -0.0037(8) -0.0070(9) 0.0215(9)
C27 0.0428(13) 0.0210(9) 0.0226(10) -0.0006(7) -0.0086(9) 0.0128(8)
C28 0.0315(10) 0.0163(7) 0.0159(8) -0.0006(6) -0.0024(7) 0.0046(7)

loop_
_atom_type_symbol
_atom_type_description
_atom_type_scat_dispersion_real
_atom_type_scat_dispersion_imag
_atom_type_scat_source
C C 0.0033 0.0016 'International Tables Vol C Tables 4.2.6.8 and 6.1.1.4'
H H 0.0000 0.0000 'International Tables Vol C Tables 4.2.6.8 and 6.1.1.4'
O O 0.0106 0.0060 'International Tables Vol C Tables 4.2.6.8 and 6.1.1.4'
P P 0.1023 0.0942 'International Tables Vol C Tables 4.2.6.8 and 6.1.1.4'
Ru Ru -1.2594 0.8363 'International Tables Vol C Tables 4.2.6.8 and 6.1.1.4'

loop_
_geom_angle_atom_site_label_1
_geom_angle_atom_site_label_2
_geom_angle_atom_site_label_3
_geom_angle
C1 Ru1 C2 92.31(8)
C1 Ru1 C14 95.10(7)
C2 Ru1 C14 145.58(7)
C1 Ru1 C12 157.15(7)
C2 Ru1 C12 105.63(7)
C14 Ru1 C12 62.11(6)
C1 Ru1 C13 124.35(7)
C2 Ru1 C13 142.63(7)
C14 Ru1 C13 37.84(6)
C12 Ru1 C13 37.12(6)
C1 Ru1 C15 99.38(7)
C2 Ru1 C15 107.80(7)
C14 Ru1 C15 37.80(7)
C12 Ru1 C15 62.04(6)
C13 Ru1 C15 63.17(6)
C1 Ru1 C16 132.34(7)
C2 Ru1 C16 88.78(7)
C14 Ru1 C16 61.79(6)
C12 Ru1 C16 37.03(6)
C13 Ru1 C16 62.18(6)
C15 Ru1 C16 36.55(6)
C1 Ru1 Ru3 107.67(6)
C2 Ru1 Ru3 73.63(6)
C14 Ru1 Ru3 134.52(4)
C12 Ru1 Ru3 91.18(5)
C13 Ru1 Ru3 98.68(4)
C15 Ru1 Ru3 152.87(5)
C16 Ru1 Ru3 118.20(5)
C1 Ru1 Ru2 76.57(5)
C2 Ru1 Ru2 122.87(6)
C14 Ru1 Ru2 91.53(5)
C12 Ru1 Ru2 104.10(4)
C13 Ru1 Ru2 77.55(4)
C15 Ru1 Ru2 129.19(5)
C16 Ru1 Ru2 138.96(4)
Ru3 Ru1 Ru2 58.102(7)
C4 Ru2 C5 94.97(9)
C4 Ru2 C3 91.72(8)
C5 Ru2 C3 99.79(8)
C4 Ru2 P1 90.35(6)
C5 Ru2 P1 127.02(6)
C3 Ru2 P1 132.76(6)
C4 Ru2 Ru3 117.20(6)
C5 Ru2 Ru3 79.19(6)
C3 Ru2 Ru3 151.07(5)
P1 Ru2 Ru3 52.314(12)
C4 Ru2 Ru1 172.77(6)
C5 Ru2 Ru1 91.02(6)
C3 Ru2 Ru1 91.25(5)
P1 Ru2 Ru1 82.794(12)
Ru3 Ru2 Ru1 59.992(7)
C4 Ru2 Ru4 93.33(7)
C5 Ru2 Ru4 171.39(6)
C3 Ru2 Ru4 82.25(6)
P1 Ru2 Ru4 50.524(12)
Ru3 Ru2 Ru4 94.948(8)
Ru1 Ru2 Ru4 80.548(8)
C7 Ru3 C6 88.90(8)
C7 Ru3 C8 97.97(8)
C6 Ru3 C8 91.90(8)
C7 Ru3 P1 106.24(5)
C6 Ru3 P1 92.77(6)
C8 Ru3 P1 155.42(6)
C7 Ru3 Ru2 146.77(5)
C6 Ru3 Ru2 115.79(6)
C8 Ru3 Ru2 102.76(6)
P1 Ru3 Ru2 53.801(12)
C7 Ru3 Ru1 92.73(5)
C6 Ru3 Ru1 177.36(6)
C8 Ru3 Ru1 89.92(5)
P1 Ru3 Ru1 84.790(13)
Ru2 Ru3 Ru1 61.907(6)
C11 Ru4 C9 99.76(8)
C11 Ru4 C10 95.09(8)
C9 Ru4 C10 92.35(8)
C11 Ru4 C13 88.77(7)
C9 Ru4 C13 87.18(7)
C10 Ru4 C13 176.13(8)
C11 Ru4 P1 105.47(6)
C9 Ru4 P1 154.28(6)
C10 Ru4 P1 90.33(6)
C13 Ru4 P1 88.44(5)
C11 Ru4 Ru2 154.35(6)
C9 Ru4 Ru2 102.43(5)
C10 Ru4 Ru2 96.68(6)
C13 Ru4 Ru2 79.69(5)
P1 Ru4 Ru2 51.862(12)
C23 P1 Ru3 113.26(6)
C23 P1 Ru4 114.46(6)
Ru3 P1 Ru4 132.07(2)
C23 P1 Ru2 121.93(6)
Ru3 P1 Ru2 73.885(14)
Ru4 P1 Ru2 77.614(14)
O1 C1 Ru1 174.44(17)
O2 C2 Ru1 169.82(17)
O3 C3 Ru2 177.26(17)
O4 C4 Ru2 179.6(2)
O5 C5 Ru2 174.60(18)
O6 C6 Ru3 175.39(18)
O7 C7 Ru3 179.56(17)
O8 C8 Ru3 178.11(18)
O9 C9 Ru4 177.27(17)
O10 C10 Ru4 177.87(18)
O11 C11 Ru4 177.01(17)
C13 C12 C16 109.89(15)
C13 C12 Ru1 71.80(9)
C16 C12 Ru1 73.91(9)
C13 C12 H12 125.1
C16 C12 H12 125.1
Ru1 C12 H12 120.9
C12 C13 C14 105.47(15)
C12 C13 Ru4 127.61(12)
C14 C13 Ru4 126.71(12)
C12 C13 Ru1 71.08(9)
C14 C13 Ru1 68.55(9)
Ru4 C13 Ru1 120.71(8)
C15 C14 C13 110.09(15)
C15 C14 Ru1 73.70(10)
C13 C14 Ru1 73.61(10)
C15 C14 H14 125.0
C13 C14 H14 125.0
Ru1 C14 H14 119.4
C16 C15 C20 120.91(17)
C16 C15 C14 107.09(15)
C20 C15 C14 131.98(17)
C16 C15 Ru1 73.75(10)
C20 C15 Ru1 121.93(13)
C14 C15 Ru1 68.50(10)
C15 C16 C17 120.69(16)
C15 C16 C12 107.29(15)
C17 C16 C12 132.02(17)
C15 C16 Ru1 69.69(10)
C17 C16 Ru1 125.96(12)
C12 C16 Ru1 69.06(9)
C18 C17 C16 116.22(18)
C18 C17 C21 123.45(18)
C16 C17 C21 120.32(17)
C17 C18 C19 123.36(18)
C17 C18 H18 118.3
C19 C18 H18 118.3
C20 C19 C18 122.66(18)
C20 C19 H19 118.7
C18 C19 H19 118.7
C19 C20 C15 116.11(18)
C19 C20 C22 123.80(18)
C15 C20 C22 120.08(18)
C17 C21 H21A 109.5
C17 C21 H21B 109.5
H21A C21 H21B 109.5
C17 C21 H21C 109.5
H21A C21 H21C 109.5
H21B C21 H21C 109.5
C20 C22 H22A 109.5
C20 C22 H22B 109.5
H22A C22 H22B 109.5
C20 C22 H22C 109.5
H22A C22 H22C 109.5
H22B C22 H22C 109.5
C28 C23 C24 118.49(17)
C28 C23 P1 118.75(15)
C24 C23 P1 122.56(14)
C25 C24 C23 120.9(2)
C25 C24 H24 119.5
C23 C24 H24 119.5
C26 C25 C24 120.0(2)
C26 C25 H25 120.0
C24 C25 H25 120.0
C27 C26 C25 120.1(2)
C27 C26 H26 119.9
C25 C26 H26 119.9
C26 C27 C28 120.5(2)
C26 C27 H27 119.8
C28 C27 H27 119.8
C23 C28 C27 119.9(2)
C23 C28 H28 120.0
C27 C28 H28 120.0

loop_
_geom_bond_atom_site_label_1
_geom_bond_atom_site_label_2
_geom_bond_distance
Ru1 C1 1.8739(18)
Ru1 C2 1.8822(19)
Ru1 C14 2.1883(17)
Ru1 C12 2.2461(17)
Ru1 C13 2.2556(16)
Ru1 C15 2.2573(17)
Ru1 C16 2.3108(17)
Ru1 Ru3 2.8644(3)
Ru1 Ru2 2.9181(3)
Ru2 C4 1.890(2)
Ru2 C5 1.906(2)
Ru2 C3 1.9177(18)
Ru2 P1 2.3589(5)
Ru2 Ru3 2.8082(3)
Ru2 Ru4 2.9293(3)
Ru3 C7 1.8849(18)
Ru3 C6 1.9044(18)
Ru3 C8 1.9496(19)
Ru3 P1 2.3133(5)
Ru4 C11 1.894(2)
Ru4 C9 1.9417(19)
Ru4 C10 1.953(2)
Ru4 C13 2.0926(17)
Ru4 P1 2.3150(5)
P1 C23 1.8237(17)
O1 C1 1.143(2)
O2 C2 1.143(2)
O3 C3 1.138(2)
O4 C4 1.137(2)
O5 C5 1.148(2)
O6 C6 1.130(2)
O7 C7 1.132(2)
O8 C8 1.131(2)
O9 C9 1.130(2)
O10 C10 1.131(2)
O11 C11 1.132(2)
C12 C13 1.433(2)
C12 C16 1.448(2)
C12 H12 0.9500
C13 C14 1.442(2)
C14 C15 1.442(3)
C14 H14 0.9500
C15 C16 1.434(3)
C15 C20 1.437(2)
C16 C17 1.434(3)
C17 C18 1.361(3)
C17 C21 1.494(3)
C18 C19 1.417(3)
C18 H18 0.9500
C19 C20 1.368(3)
C19 H19 0.9500
C20 C22 1.493(3)
C21 H21A 0.9800
C21 H21B 0.9800
C21 H21C 0.9800
C22 H22A 0.9800
C22 H22B 0.9800
C22 H22C 0.9800
C23 C28 1.397(3)
C23 C24 1.397(3)
C24 C25 1.384(3)
C24 H24 0.9500
C25 C26 1.382(3)
C25 H25 0.9500
C26 C27 1.371(4)
C26 H26 0.9500
C27 C28 1.400(3)
C27 H27 0.9500
C28 H28 0.9500

loop_
_geom_torsion_atom_site_label_1
_geom_torsion_atom_site_label_2
_geom_torsion_atom_site_label_3
_geom_torsion_atom_site_label_4
_geom_torsion
C1 Ru1 Ru2 C4 -169.9(5)
C2 Ru1 Ru2 C4 106.1(5)
C14 Ru1 Ru2 C4 -75.0(5)
C12 Ru1 Ru2 C4 -13.4(5)
C13 Ru1 Ru2 C4 -39.6(5)
C15 Ru1 Ru2 C4 -78.7(5)
C16 Ru1 Ru2 C4 -28.6(5)
Ru3 Ru1 Ru2 C4 69.0(5)
C1 Ru1 Ru2 C5 44.19(8)
C2 Ru1 Ru2 C5 -39.79(9)
C14 Ru1 Ru2 C5 139.07(7)
C12 Ru1 Ru2 C5 -159.34(7)
C13 Ru1 Ru2 C5 174.48(7)
C15 Ru1 Ru2 C5 135.42(8)
C16 Ru1 Ru2 C5 -174.52(9)
Ru3 Ru1 Ru2 C5 -76.89(6)
C1 Ru1 Ru2 C3 -55.63(8)
C2 Ru1 Ru2 C3 -139.61(9)
C14 Ru1 Ru2 C3 39.25(7)
C12 Ru1 Ru2 C3 100.84(7)
C13 Ru1 Ru2 C3 74.67(7)
C15 Ru1 Ru2 C3 35.61(8)
C16 Ru1 Ru2 C3 85.67(9)
Ru3 Ru1 Ru2 C3 -176.70(6)
C1 Ru1 Ru2 P1 171.39(6)
C2 Ru1 Ru2 P1 87.41(7)
C14 Ru1 Ru2 P1 -93.73(5)
C12 Ru1 Ru2 P1 -32.14(5)
C13 Ru1 Ru2 P1 -58.31(4)
C15 Ru1 Ru2 P1 -97.37(6)
C16 Ru1 Ru2 P1 -47.31(7)
Ru3 Ru1 Ru2 P1 50.315(12)
C1 Ru1 Ru2 Ru3 121.08(6)
C2 Ru1 Ru2 Ru3 37.10(6)
C14 Ru1 Ru2 Ru3 -144.04(4)
C12 Ru1 Ru2 Ru3 -82.45(5)
C13 Ru1 Ru2 Ru3 -108.63(4)
C15 Ru1 Ru2 Ru3 -147.69(6)
C16 Ru1 Ru2 Ru3 -97.63(7)
C1 Ru1 Ru2 Ru4 -137.55(6)
C2 Ru1 Ru2 Ru4 138.47(6)
C14 Ru1 Ru2 Ru4 -42.67(4)
C12 Ru1 Ru2 Ru4 18.92(5)
C13 Ru1 Ru2 Ru4 -7.26(4)
C15 Ru1 Ru2 Ru4 -46.32(6)
C16 Ru1 Ru2 Ru4 3.74(7)
Ru3 Ru1 Ru2 Ru4 101.369(8)
C4 Ru2 Ru3 C7 -128.15(12)
C5 Ru2 Ru3 C7 141.79(11)
C3 Ru2 Ru3 C7 51.08(15)
P1 Ru2 Ru3 C7 -61.00(10)
Ru1 Ru2 Ru3 C7 44.26(10)
Ru4 Ru2 Ru3 C7 -31.84(10)
C4 Ru2 Ru3 C6 6.16(9)
C5 Ru2 Ru3 C6 -83.90(8)
C3 Ru2 Ru3 C6 -174.61(13)
P1 Ru2 Ru3 C6 73.31(6)
Ru1 Ru2 Ru3 C6 178.57(6)
Ru4 Ru2 Ru3 C6 102.47(6)
C4 Ru2 Ru3 C8 104.63(9)
C5 Ru2 Ru3 C8 14.57(8)
C3 Ru2 Ru3 C8 -76.14(13)
P1 Ru2 Ru3 C8 171.78(6)
Ru1 Ru2 Ru3 C8 -82.97(6)
Ru4 Ru2 Ru3 C8 -159.06(6)
C4 Ru2 Ru3 P1 -67.15(7)
C5 Ru2 Ru3 P1 -157.21(6)
C3 Ru2 Ru3 P1 112.08(11)
Ru1 Ru2 Ru3 P1 105.254(15)
Ru4 Ru2 Ru3 P1 29.162(14)
C4 Ru2 Ru3 Ru1 -172.41(7)
C5 Ru2 Ru3 Ru1 97.53(6)
C3 Ru2 Ru3 Ru1 6.82(11)
P1 Ru2 Ru3 Ru1 -105.254(15)
Ru4 Ru2 Ru3 Ru1 -76.092(7)
C1 Ru1 Ru3 C7 141.55(8)
C2 Ru1 Ru3 C7 54.38(8)
C14 Ru1 Ru3 C7 -102.08(8)
C12 Ru1 Ru3 C7 -51.57(7)
C13 Ru1 Ru3 C7 -88.09(7)
C15 Ru1 Ru3 C7 -42.81(11)
C16 Ru1 Ru3 C7 -25.09(7)
Ru2 Ru1 Ru3 C7 -157.49(5)
C1 Ru1 Ru3 C6 -90.3(12)
C2 Ru1 Ru3 C6 -177(12)
C14 Ru1 Ru3 C6 26.1(12)
C12 Ru1 Ru3 C6 76.6(12)
C13 Ru1 Ru3 C6 40.1(12)
C15 Ru1 Ru3 C6 85.3(12)
C16 Ru1 Ru3 C6 103.1(12)
Ru2 Ru1 Ru3 C6 -29.3(12)
C1 Ru1 Ru3 C8 43.58(8)
C2 Ru1 Ru3 C8 -43.59(8)
C14 Ru1 Ru3 C8 159.94(9)
C12 Ru1 Ru3 C8 -149.55(7)
C13 Ru1 Ru3 C8 173.94(7)
C15 Ru1 Ru3 C8 -140.79(12)
C16 Ru1 Ru3 C8 -123.06(8)
Ru2 Ru1 Ru3 C8 104.54(6)
C1 Ru1 Ru3 P1 -112.39(6)
C2 Ru1 Ru3 P1 160.45(6)
C14 Ru1 Ru3 P1 3.98(7)
C12 Ru1 Ru3 P1 54.49(5)
C13 Ru1 Ru3 P1 17.97(5)
C15 Ru1 Ru3 P1 63.25(10)
C16 Ru1 Ru3 P1 80.98(5)
Ru2 Ru1 Ru3 P1 -51.423(13)
C1 Ru1 Ru3 Ru2 -60.96(6)
C2 Ru1 Ru3 Ru2 -148.13(6)
C14 Ru1 Ru3 Ru2 55.41(7)
C12 Ru1 Ru3 Ru2 105.91(4)
C13 Ru1 Ru3 Ru2 69.40(4)
C15 Ru1 Ru3 Ru2 114.68(10)
C16 Ru1 Ru3 Ru2 132.40(5)
C4 Ru2 Ru4 C11 119.33(14)
C5 Ru2 Ru4 C11 -45.1(4)
C3 Ru2 Ru4 C11 -149.38(14)
P1 Ru2 Ru4 C11 31.62(13)
Ru3 Ru2 Ru4 C11 1.65(13)
Ru1 Ru2 Ru4 C11 -56.80(13)
C4 Ru2 Ru4 C9 -91.34(8)
C5 Ru2 Ru4 C9 104.2(4)
C3 Ru2 Ru4 C9 -0.05(8)
P1 Ru2 Ru4 C9 -179.05(6)
Ru3 Ru2 Ru4 C9 150.98(6)
Ru1 Ru2 Ru4 C9 92.53(6)
C4 Ru2 Ru4 C10 2.57(8)
C5 Ru2 Ru4 C10 -161.9(4)
C3 Ru2 Ru4 C10 93.85(8)
P1 Ru2 Ru4 C10 -85.15(6)
Ru3 Ru2 Ru4 C10 -115.12(6)
Ru1 Ru2 Ru4 C10 -173.56(6)
C4 Ru2 Ru4 C13 -176.10(7)
C5 Ru2 Ru4 C13 19.5(4)
C3 Ru2 Ru4 C13 -84.81(7)
P1 Ru2 Ru4 C13 96.18(5)
Ru3 Ru2 Ru4 C13 66.21(5)
Ru1 Ru2 Ru4 C13 7.77(5)
C4 Ru2 Ru4 P1 87.72(6)
C5 Ru2 Ru4 P1 -76.7(4)
C3 Ru2 Ru4 P1 179.00(6)
Ru3 Ru2 Ru4 P1 -29.972(15)
Ru1 Ru2 Ru4 P1 -88.417(15)
C7 Ru3 P1 C23 -91.58(8)
C6 Ru3 P1 C23 -1.92(8)
C8 Ru3 P1 C23 98.78(15)
Ru2 Ru3 P1 C23 118.36(7)
Ru1 Ru3 P1 C23 177.08(6)
C7 Ru3 P1 Ru4 94.21(6)
C6 Ru3 P1 Ru4 -176.13(6)
C8 Ru3 P1 Ru4 -75.43(14)
Ru2 Ru3 P1 Ru4 -55.84(2)
Ru1 Ru3 P1 Ru4 2.88(2)
C7 Ru3 P1 Ru2 150.05(6)
C6 Ru3 P1 Ru2 -120.29(6)
C8 Ru3 P1 Ru2 -19.59(13)
Ru1 Ru3 P1 Ru2 58.719(9)
C11 Ru4 P1 C23 73.95(9)
C9 Ru4 P1 C23 -117.54(14)
C10 Ru4 P1 C23 -21.43(9)
C13 Ru4 P1 C23 162.24(8)
Ru2 Ru4 P1 C23 -119.67(7)
C11 Ru4 P1 Ru3 -111.90(6)
C9 Ru4 P1 Ru3 56.61(13)
C10 Ru4 P1 Ru3 152.72(6)
C13 Ru4 P1 Ru3 -23.61(5)
Ru2 Ru4 P1 Ru3 54.48(2)
C11 Ru4 P1 Ru2 -166.38(6)
C9 Ru4 P1 Ru2 2.14(13)
C10 Ru4 P1 Ru2 98.24(6)
C13 Ru4 P1 Ru2 -78.09(5)
C4 Ru2 P1 C23 17.24(10)
C5 Ru2 P1 C23 -79.26(11)
C3 Ru2 P1 C23 109.91(10)
Ru3 Ru2 P1 C23 -107.71(7)
Ru1 Ru2 P1 C23 -165.07(7)
Ru4 Ru2 P1 C23 111.26(7)
C4 Ru2 P1 Ru3 124.95(7)
C5 Ru2 P1 Ru3 28.45(8)
C3 Ru2 P1 Ru3 -142.38(7)
Ru1 Ru2 P1 Ru3 -57.362(11)
Ru4 Ru2 P1 Ru3 -141.029(17)
C4 Ru2 P1 Ru4 -94.02(7)
C5 Ru2 P1 Ru4 169.48(8)
C3 Ru2 P1 Ru4 -1.35(8)
Ru3 Ru2 P1 Ru4 141.029(17)
Ru1 Ru2 P1 Ru4 83.667(13)
C2 Ru1 C1 O1 -110.5(17)
C14 Ru1 C1 O1 35.8(17)
C12 Ru1 C1 O1 31.7(18)
C13 Ru1 C1 O1 61.8(17)
C15 Ru1 C1 O1 -2.1(17)
C16 Ru1 C1 O1 -20.1(18)
Ru3 Ru1 C1 O1 175.9(17)
Ru2 Ru1 C1 O1 126.2(17)
C1 Ru1 C2 O2 100.0(9)
C14 Ru1 C2 O2 -2.5(10)
C12 Ru1 C2 O2 -65.7(9)
C13 Ru1 C2 O2 -69.5(10)
C15 Ru1 C2 O2 -0.7(10)
C16 Ru1 C2 O2 -32.4(9)
Ru3 Ru1 C2 O2 -152.3(9)
Ru2 Ru1 C2 O2 175.5(9)
C4 Ru2 C3 O3 -96(4)
C5 Ru2 C3 O3 0(4)
P1 Ru2 C3 O3 172(4)
Ru3 Ru2 C3 O3 85(4)
Ru1 Ru2 C3 O3 91(4)
Ru4 Ru2 C3 O3 171(4)
C5 Ru2 C4 O4 42(25)
C3 Ru2 C4 O4 142(100)
P1 Ru2 C4 O4 -85(25)
Ru3 Ru2 C4 O4 -39(25)
Ru1 Ru2 C4 O4 -104(25)
Ru4 Ru2 C4 O4 -136(25)
C4 Ru2 C5 O5 55.2(19)
C3 Ru2 C5 O5 -37.5(19)
P1 Ru2 C5 O5 149.4(19)
Ru3 Ru2 C5 O5 171.9(19)
Ru1 Ru2 C5 O5 -128.9(19)
Ru4 Ru2 C5 O5 -140.4(17)
C7 Ru3 C6 O6 -26(2)
C8 Ru3 C6 O6 72(2)
P1 Ru3 C6 O6 -133(2)
Ru2 Ru3 C6 O6 177(2)
Ru1 Ru3 C6 O6 -154.6(14)
C6 Ru3 C7 O7 -103(26)
C8 Ru3 C7 O7 165(100)
P1 Ru3 C7 O7 -11(26)
Ru2 Ru3 C7 O7 36(26)
Ru1 Ru3 C7 O7 74(26)
C7 Ru3 C8 O8 33(6)
C6 Ru3 C8 O8 -56(5)
P1 Ru3 C8 O8 -157(5)
Ru2 Ru3 C8 O8 -173(5)
Ru1 Ru3 C8 O8 126(5)
C11 Ru4 C9 O9 105(4)
C10 Ru4 C9 O9 -159(4)
C13 Ru4 C9 O9 17(4)
P1 Ru4 C9 O9 -64(4)
Ru2 Ru4 C9 O9 -62(4)
C11 Ru4 C10 O10 77(5)
C9 Ru4 C10 O10 -23(5)
C13 Ru4 C10 O10 -106(5)
P1 Ru4 C10 O10 -177(100)
Ru2 Ru4 C10 O10 -126(5)
C9 Ru4 C11 O11 -120(3)
C10 Ru4 C11 O11 147(3)
C13 Ru4 C11 O11 -33(3)
P1 Ru4 C11 O11 55(3)
Ru2 Ru4 C11 O11 30(3)
C1 Ru1 C12 C13 43.3(2)
C2 Ru1 C12 C13 -176.20(10)
C14 Ru1 C12 C13 38.62(10)
C15 Ru1 C12 C13 81.63(11)
C16 Ru1 C12 C13 117.87(15)
Ru3 Ru1 C12 C13 -102.88(9)
Ru2 Ru1 C12 C13 -45.55(10)
C1 Ru1 C12 C16 -74.6(2)
C2 Ru1 C12 C16 65.93(12)
C14 Ru1 C12 C16 -79.26(11)
C13 Ru1 C12 C16 -117.87(15)
C15 Ru1 C12 C16 -36.24(10)
Ru3 Ru1 C12 C16 139.25(10)
Ru2 Ru1 C12 C16 -163.42(9)
C16 C12 C13 C14 4.32(19)
Ru1 C12 C13 C14 -60.27(11)
C16 C12 C13 Ru4 179.27(12)
Ru1 C12 C13 Ru4 114.68(13)
C16 C12 C13 Ru1 64.59(12)
C11 Ru4 C13 C12 56.47(16)
C9 Ru4 C13 C12 156.31(16)
C10 Ru4 C13 C12 -120.5(10)
P1 Ru4 C13 C12 -49.05(15)
Ru2 Ru4 C13 C12 -100.51(15)
C11 Ru4 C13 C14 -129.62(16)
C9 Ru4 C13 C14 -29.78(15)
C10 Ru4 C13 C14 53.4(11)
P1 Ru4 C13 C14 124.87(15)
Ru2 Ru4 C13 C14 73.40(14)
C11 Ru4 C13 Ru1 145.41(9)
C9 Ru4 C13 Ru1 -114.75(9)
C10 Ru4 C13 Ru1 -31.6(11)
P1 Ru4 C13 Ru1 39.90(8)
Ru2 Ru4 C13 Ru1 -11.57(7)
C1 Ru1 C13 C12 -161.19(10)
C2 Ru1 C13 C12 6.04(16)
C14 Ru1 C13 C12 -115.95(14)
C15 Ru1 C13 C12 -78.34(11)
C16 Ru1 C13 C12 -37.01(10)
Ru3 Ru1 C13 C12 80.38(9)
Ru2 Ru1 C13 C12 134.85(10)
C1 Ru1 C13 C14 -45.24(13)
C2 Ru1 C13 C14 121.99(13)
C12 Ru1 C13 C14 115.95(14)
C15 Ru1 C13 C14 37.61(10)
C16 Ru1 C13 C14 78.94(11)
Ru3 Ru1 C13 C14 -163.68(9)
Ru2 Ru1 C13 C14 -109.21(10)
C1 Ru1 C13 Ru4 75.67(11)
C2 Ru1 C13 Ru4 -117.10(12)
C14 Ru1 C13 Ru4 120.91(14)
C12 Ru1 C13 Ru4 -123.14(14)
C15 Ru1 C13 Ru4 158.52(11)
C16 Ru1 C13 Ru4 -160.15(11)
Ru3 Ru1 C13 Ru4 -42.77(8)
Ru2 Ru1 C13 Ru4 11.70(7)
C12 C13 C14 C15 -3.27(19)
Ru4 C13 C14 C15 -178.27(12)
Ru1 C13 C14 C15 -65.22(12)
C12 C13 C14 Ru1 61.96(11)
Ru4 C13 C14 Ru1 -113.05(13)
C1 Ru1 C14 C15 -98.74(11)
C2 Ru1 C14 C15 2.92(17)
C12 Ru1 C14 C15 79.45(10)
C13 Ru1 C14 C15 117.32(14)
C16 Ru1 C14 C15 37.28(10)
Ru3 Ru1 C14 C15 140.25(8)
Ru2 Ru1 C14 C15 -175.39(9)
C1 Ru1 C14 C13 143.94(11)
C2 Ru1 C14 C13 -114.40(14)
C12 Ru1 C14 C13 -37.87(10)
C15 Ru1 C14 C13 -117.32(14)
C16 Ru1 C14 C13 -80.05(11)
Ru3 Ru1 C14 C13 22.93(13)
Ru2 Ru1 C14 C13 67.29(9)
C13 C14 C15 C16 1.0(2)
Ru1 C14 C15 C16 -64.17(12)
C13 C14 C15 C20 179.39(18)
Ru1 C14 C15 C20 114.2(2)
C13 C14 C15 Ru1 65.17(12)
C1 Ru1 C15 C16 -157.43(11)
C2 Ru1 C15 C16 -61.92(12)
C14 Ru1 C15 C16 116.35(14)
C12 Ru1 C15 C16 36.71(10)
C13 Ru1 C15 C16 78.70(11)
Ru3 Ru1 C15 C16 26.78(17)
Ru2 Ru1 C15 C16 122.30(9)
C1 Ru1 C15 C20 -40.76(17)
C2 Ru1 C15 C20 54.75(17)
C14 Ru1 C15 C20 -127.0(2)
C12 Ru1 C15 C20 153.38(18)
C13 Ru1 C15 C20 -164.63(18)
C16 Ru1 C15 C20 116.7(2)
Ru3 Ru1 C15 C20 143.45(12)
Ru2 Ru1 C15 C20 -121.03(14)
C1 Ru1 C15 C14 86.22(11)
C2 Ru1 C15 C14 -178.27(10)
C12 Ru1 C15 C14 -79.64(10)
C13 Ru1 C15 C14 -37.65(9)
C16 Ru1 C15 C14 -116.35(14)
Ru3 Ru1 C15 C14 -89.57(13)
Ru2 Ru1 C15 C14 5.95(12)
C20 C15 C16 C17 2.7(3)
C14 C15 C16 C17 -178.71(16)
Ru1 C15 C16 C17 120.56(16)
C20 C15 C16 C12 -176.92(16)
C14 C15 C16 C12 1.68(19)
Ru1 C15 C16 C12 -59.05(12)
C20 C15 C16 Ru1 -117.88(17)
C14 C15 C16 Ru1 60.73(12)
C13 C12 C16 C15 -3.8(2)
Ru1 C12 C16 C15 59.45(12)
C13 C12 C16 C17 176.64(18)
Ru1 C12 C16 C17 -120.1(2)
C13 C12 C16 Ru1 -63.26(12)
C1 Ru1 C16 C15 30.82(14)
C2 Ru1 C16 C15 122.83(11)
C14 Ru1 C16 C15 -38.56(10)
C12 Ru1 C16 C15 -118.75(15)
C13 Ru1 C16 C15 -81.65(11)
Ru3 Ru1 C16 C15 -166.52(8)
Ru2 Ru1 C16 C15 -93.81(11)
C1 Ru1 C16 C17 -83.00(18)
C2 Ru1 C16 C17 9.01(17)
C14 Ru1 C16 C17 -152.38(18)
C12 Ru1 C16 C17 127.4(2)
C13 Ru1 C16 C17 164.53(18)
C15 Ru1 C16 C17 -113.8(2)
Ru3 Ru1 C16 C17 79.66(16)
Ru2 Ru1 C16 C17 152.37(13)
C1 Ru1 C16 C12 149.56(11)
C2 Ru1 C16 C12 -118.42(11)
C14 Ru1 C16 C12 80.19(11)
C13 Ru1 C16 C12 37.10(10)
C15 Ru1 C16 C12 118.75(15)
Ru3 Ru1 C16 C12 -47.77(11)
Ru2 Ru1 C16 C12 24.93(13)
C15 C16 C17 C18 -1.4(3)
C12 C16 C17 C18 178.14(18)
Ru1 C16 C17 C18 84.7(2)
C15 C16 C17 C21 177.57(18)
C12 C16 C17 C21 -2.9(3)
Ru1 C16 C17 C21 -96.3(2)
C16 C17 C18 C19 -0.6(3)
C21 C17 C18 C19 -179.48(19)
C17 C18 C19 C20 1.3(3)
C18 C19 C20 C15 0.0(3)
C18 C19 C20 C22 -178.9(2)
C16 C15 C20 C19 -1.9(3)
C14 C15 C20 C19 179.87(19)
Ru1 C15 C20 C19 -91.3(2)
C16 C15 C20 C22 176.97(18)
C14 C15 C20 C22 -1.2(3)
Ru1 C15 C20 C22 87.6(2)
Ru3 P1 C23 C28 124.69(14)
Ru4 P1 C23 C28 -60.04(16)
Ru2 P1 C23 C28 -150.37(13)
Ru3 P1 C23 C24 -50.10(17)
Ru4 P1 C23 C24 125.18(15)
Ru2 P1 C23 C24 34.85(18)
C28 C23 C24 C25 -2.6(3)
P1 C23 C24 C25 172.18(16)
C23 C24 C25 C26 0.2(3)
C24 C25 C26 C27 1.4(3)
C25 C26 C27 C28 -0.5(3)
C24 C23 C28 C27 3.5(3)
P1 C23 C28 C27 -171.47(15)
C26 C27 C28 C23 -2.0(3)
